data_4121604
loop_
_publ_author_name
'Fujita, Ken-Ichi'
'Tanaka, Yui'
'Kobayashi, Masato'
'Yamaguchi, Ryohei'

_publ_section_title
;
 Homogeneous perdehydrogenation and perhydrogenation of fused bicyclic
 N-heterocycles catalyzed by iridium complexes bearing a functional
 bipyridonate ligand.
;
_journal_issue 13
_journal_name_full 'Journal of the American Chemical Society'
_journal_page_first 4829
_journal_page_last 4832
_journal_paper_doi 10.1021/ja5001888
_journal_volume 136
_journal_year 2014
_chemical_formula_moiety 'C10 H21 N2 O0.50 '
_chemical_formula_sum 'C10 H21 N2 O0.5'
_chemical_formula_weight 177.29
_space_group_IT_number 15
_symmetry_cell_setting monoclinic
_symmetry_Int_Tables_number 15
_symmetry_space_group_name_Hall '-C 2yc'
_symmetry_space_group_name_H-M 'C 1 2/c 1'
_cell_angle_alpha 90.0000
_cell_angle_beta 113.194(3)
_cell_angle_gamma 90.0000
_cell_formula_units_Z 8
_cell_length_a 22.675(3)
_cell_length_b 6.1256(9)
_cell_length_c 16.5599(18)
_cell_measurement_reflns_used 7397
_cell_measurement_temperature 173.1
_cell_measurement_theta_max 27.4
_cell_measurement_theta_min 3.5
_cell_volume 2114.2(5)
_computing_cell_refinement PROCESS-AUTO
_computing_data_collection PROCESS-AUTO
_computing_data_reduction CrystalStructure
_computing_publication_material 'CrystalStructure 3.8'
_computing_structure_refinement CRYSTALS
_computing_structure_solution SIR92
_diffrn_ambient_temperature 173.1
_diffrn_detector_area_resol_mean 10.00
_diffrn_measured_fraction_theta_full 0.991
_diffrn_measured_fraction_theta_max 0.991
_diffrn_measurement_device_type 'Rigaku RAXIS-RAPID'
_diffrn_measurement_method \w
_diffrn_radiation_type 'Mo K\a'
_diffrn_radiation_wavelength 0.71075
_diffrn_reflns_av_R_equivalents 0.087
_diffrn_reflns_limit_h_max 29
_diffrn_reflns_limit_h_min -29
_diffrn_reflns_limit_k_max 7
_diffrn_reflns_limit_k_min -7
_diffrn_reflns_limit_l_max 20
_diffrn_reflns_limit_l_min -21
_diffrn_reflns_number 8937
_diffrn_reflns_theta_full 27.45
_diffrn_reflns_theta_max 27.45
_exptl_absorpt_coefficient_mu 0.069
_exptl_absorpt_correction_T_max 0.999
_exptl_absorpt_correction_T_min 0.007
_exptl_absorpt_correction_type multi-scan
_exptl_absorpt_process_details
;
    Higashi, T. (1995). Program for Absorption Correction.
    Rigaku Corporation, Tokyo, Japan.
;
_exptl_crystal_colour colorless
_exptl_crystal_density_diffrn 1.114
_exptl_crystal_density_method 'not measured'
_exptl_crystal_description needle
_exptl_crystal_F_000 792.00
_exptl_crystal_size_max 0.75
_exptl_crystal_size_mid 0.10
_exptl_crystal_size_min 0.02
_refine_diff_density_max 0.36
_refine_diff_density_min -0.26
_refine_ls_extinction_method none
_refine_ls_goodness_of_fit_ref 1.007
_refine_ls_hydrogen_treatment refU
_refine_ls_number_parameters 135
_refine_ls_number_reflns 1311
_refine_ls_R_factor_gt 0.0563
_refine_ls_shift/su_max 0.0000
_refine_ls_structure_factor_coef F
_refine_ls_weighting_details 'w = 1/[0.0020Fo^2^ + 1.0000\s(Fo^2^)]'
_refine_ls_weighting_scheme calc
_refine_ls_wR_factor_ref 0.0660
_reflns_number_gt 1293
_reflns_number_total 2388
_reflns_threshold_expression F^2^>2.0\s(F^2^)
_cod_data_source_file ja5001888_si_001.cif
_cod_data_source_block '_compound3a'
_cod_original_cell_volume 2114.3(5)
_cod_original_formula_sum 'C10 H21 N2 O0.50 '
_cod_database_code 4121604

loop_
_symmetry_equiv_pos_site_id
_symmetry_equiv_pos_as_xyz
1 +X,+Y,+Z
2 -X,+Y,1/2-Z
3 -X,-Y,-Z
4 +X,-Y,1/2+Z
5 1/2+X,1/2+Y,+Z
6 1/2-X,1/2+Y,1/2-Z
7 1/2-X,1/2-Y,-Z
8 1/2+X,1/2-Y,1/2+Z

loop_
_atom_site_label
_atom_site_type_symbol
_atom_site_fract_x
_atom_site_fract_y
_atom_site_fract_z
_atom_site_U_iso_or_equiv
_atom_site_adp_type
_atom_site_occupancy
_atom_site_symmetry_multiplicity
_atom_site_calc_flag
_atom_site_refinement_flags
O(1) O 1.0000 0.0864(4) 0.7500 0.0397(7) Uani 1.00 2 d S
N(1) N 0.86944(9) 0.2795(3) 0.69757(12) 0.0227(5) Uani 1.00 1 d .
N(2) N 0.87855(9) -0.1975(3) 0.75204(13) 0.0241(5) Uani 1.00 1 d .
C(1) C 0.84548(11) 0.2726(4) 0.60070(15) 0.0267(6) Uani 1.00 1 d .
C(2) C 0.83971(11) 0.0337(4) 0.57103(15) 0.0284(6) Uani 1.00 1 d .
C(3) C 0.79730(11) -0.0972(4) 0.60560(15) 0.0290(6) Uani 1.00 1 d .
C(4) C 0.81910(10) -0.0735(4) 0.70492(15) 0.0246(6) Uani 1.00 1 d .
C(5) C 0.82516(10) 0.1704(3) 0.73013(15) 0.0239(6) Uani 1.00 1 d .
C(6) C 0.84727(12) 0.1941(4) 0.82968(16) 0.0283(6) Uani 1.00 1 d .
C(7) C 0.90809(11) 0.0615(4) 0.87932(15) 0.0277(6) Uani 1.00 1 d .
C(8) C 0.90056(11) -0.1765(4) 0.84844(16) 0.0278(6) Uani 1.00 1 d .
C(9) C 0.88950(12) 0.4031(4) 0.56958(17) 0.0350(7) Uani 1.00 1 d .
C(10) C 0.96300(12) -0.3026(4) 0.89170(17) 0.0372(7) Uani 1.00 1 d .
H(1) H 0.8028 0.3302 0.5725 0.025 Uiso 1.00 1 c R
H(2) H 0.8216 0.0241 0.5084 0.021 Uiso 1.00 1 c R
H(3) H 0.8848 -0.0295 0.5911 0.033 Uiso 1.00 1 c R
H(4) H 0.7540 -0.0449 0.5767 0.028 Uiso 1.00 1 c R
H(5) H 0.7956 -0.2545 0.5904 0.035 Uiso 1.00 1 c R
H(6) H 0.7869 -0.1341 0.7220 0.029 Uiso 1.00 1 c R
H(7) H 0.7829 0.2301 0.7014 0.018 Uiso 1.00 1 c R
H(8) H 0.8532 0.3488 0.8445 0.029 Uiso 1.00 1 c R
H(9) H 0.8116 0.1409 0.8465 0.038 Uiso 1.00 1 c R
H(10) H 0.9468 0.1265 0.8726 0.027 Uiso 1.00 1 c R
H(11) H 0.9171 0.0648 0.9414 0.021 Uiso 1.00 1 c R
H(12) H 0.8670 -0.2415 0.8641 0.031 Uiso 1.00 1 c R
H(13) H 0.8968 0.5530 0.5946 0.047 Uiso 1.00 1 c R
H(14) H 0.8704 0.4118 0.5063 0.053 Uiso 1.00 1 c R
H(15) H 0.9301 0.3348 0.5902 0.038 Uiso 1.00 1 c R
H(16) H 0.9579 -0.4614 0.8731 0.044 Uiso 1.00 1 c R
H(17) H 0.9791 -0.2981 0.9557 0.043 Uiso 1.00 1 c R
H(18) H 0.9985 -0.2306 0.8778 0.045 Uiso 1.00 1 c R
H(19) H 0.8741 0.4225 0.7134 0.044 Uiso 1.00 1 c R
H(20) H 0.9090 -0.1472 0.7386 0.022 Uiso 1.00 1 c R
H(21) H 1.0354 0.1720 0.7629 0.078 Uiso 1.00 1 c R

loop_
_atom_site_aniso_label
_atom_site_aniso_U_11
_atom_site_aniso_U_22
_atom_site_aniso_U_33
_atom_site_aniso_U_12
_atom_site_aniso_U_13
_atom_site_aniso_U_23
O(1) 0.0279(13) 0.0329(15) 0.0610(18) 0.0000 0.0206(12) 0.0000
N(1) 0.0277(10) 0.0195(10) 0.0220(10) -0.0007(8) 0.0110(8) -0.0013(8)
N(2) 0.0255(10) 0.0237(10) 0.0234(10) -0.0003(8) 0.0099(8) 0.0015(8)
C(1) 0.0274(11) 0.0264(13) 0.0263(13) 0.0030(10) 0.0105(10) 0.0035(10)
C(2) 0.0322(12) 0.0331(15) 0.0198(12) -0.0003(11) 0.0101(10) -0.0036(10)
C(3) 0.0279(12) 0.0281(13) 0.0256(13) -0.0030(10) 0.0046(10) -0.0027(11)
C(4) 0.0203(10) 0.0266(13) 0.0278(13) -0.0040(10) 0.0104(9) 0.0011(10)
C(5) 0.0215(11) 0.0247(13) 0.0275(12) 0.0032(9) 0.0118(9) 0.0007(10)
C(6) 0.0352(13) 0.0285(13) 0.0271(13) 0.0008(11) 0.0186(11) -0.0022(11)
C(7) 0.0312(12) 0.0327(14) 0.0208(12) -0.0011(11) 0.0119(10) -0.0011(10)
C(8) 0.0258(11) 0.0279(14) 0.0278(13) -0.0020(10) 0.0086(10) 0.0038(10)
C(9) 0.0402(15) 0.0341(16) 0.0352(15) -0.0017(12) 0.0195(12) 0.0043(12)
C(10) 0.0360(14) 0.0331(15) 0.0330(15) 0.0022(12) 0.0035(11) 0.0054(12)

loop_
_atom_type_symbol
_atom_type_description
_atom_type_scat_dispersion_real
_atom_type_scat_dispersion_imag
_atom_type_scat_source
C C 0.003 0.002
;
International Tables for Crystallography
(1992, Vol. C, Tables 4.2.6.8 and 6.1.1.4)
;
H H 0.000 0.000
;
International Tables for Crystallography
(1992, Vol. C, Table 6.1.1.4)
;
N N 0.006 0.003
;
International Tables for Crystallography
(1992, Vol. C, Tables 4.2.6.8 and 6.1.1.4)
;
O O 0.011 0.006
;
International Tables for Crystallography
(1992, Vol. C, Tables 4.2.6.8 and 6.1.1.4)
;

loop_
_geom_angle_atom_site_label_1
_geom_angle_atom_site_label_2
_geom_angle_atom_site_label_3
_geom_angle
_geom_angle_publ_flag
C(1) N(1) C(5) 111.84(16) yes
C(4) N(2) C(8) 112.1(2) yes
N(1) C(1) C(2) 108.90(18) yes
N(1) C(1) C(9) 110.09(17) yes
C(2) C(1) C(9) 112.2(2) yes
C(1) C(2) C(3) 111.6(2) yes
C(2) C(3) C(4) 111.70(18) yes
N(2) C(4) C(3) 111.2(2) yes
N(2) C(4) C(5) 112.97(16) yes
C(3) C(4) C(5) 109.9(2) yes
N(1) C(5) C(4) 109.9(2) yes
N(1) C(5) C(6) 111.73(17) yes
C(4) C(5) C(6) 109.86(19) yes
C(5) C(6) C(7) 111.8(2) yes
C(6) C(7) C(8) 111.54(17) yes
N(2) C(8) C(7) 112.90(19) yes
N(2) C(8) C(10) 108.7(2) yes
C(7) C(8) C(10) 111.41(18) yes

loop_
_geom_bond_atom_site_label_1
_geom_bond_atom_site_label_2
_geom_bond_distance
_geom_bond_publ_flag
N(1) C(1) 1.478(3) yes
N(1) C(5) 1.474(3) yes
N(2) C(4) 1.475(2) yes
N(2) C(8) 1.479(3) yes
C(1) C(2) 1.532(3) yes
C(1) C(9) 1.519(4) yes
C(2) C(3) 1.526(3) yes
C(3) C(4) 1.526(3) yes
C(4) C(5) 1.543(3) yes
C(5) C(6) 1.529(3) yes
C(6) C(7) 1.531(3) yes
C(7) C(8) 1.532(3) yes
C(8) C(10) 1.522(3) yes
